data_4334304
loop_
_publ_author_name
'Hao-Ling Sun'
'Dan-Dan Yin'
'Qi Chen'
'Zhenqiang Wang'

_publ_section_title
;
 Europium Pyrimidine-4,6-dicarboxylate Framework with a
 Single-Crystal-to-Single-Crystal Transition and a Reversible
 Dehydration/Rehydration Process
;
_journal_name_full 'Inorganic Chemistry'
_journal_page_first 3582
_journal_page_last 3584
_journal_paper_doi 10.1021/ic302556r
_journal_volume 52
_journal_year 2013
_chemical_formula_sum 'C12 H12 Eu2 N4 O13'
_chemical_formula_weight 724.18
_chemical_name_systematic
; 
 ? 
;
_space_group_IT_number 14
_symmetry_cell_setting monoclinic
_symmetry_space_group_name_Hall '-P 2ybc'
_symmetry_space_group_name_H-M 'P 1 21/c 1'
_atom_sites_solution_hydrogens geom
_atom_sites_solution_primary direct
_atom_sites_solution_secondary difmap
_audit_creation_method SHELXL-97
_cell_angle_alpha 90.00
_cell_angle_beta 94.433(2)
_cell_angle_gamma 90.00
_cell_formula_units_Z 4
_cell_length_a 7.5721(8)
_cell_length_b 15.5950(17)
_cell_length_c 16.7063(19)
_cell_measurement_reflns_used 3054
_cell_measurement_temperature 296(2)
_cell_measurement_theta_max 26.38
_cell_measurement_theta_min 2.45
_cell_volume 1966.9(4)
_computing_cell_refinement 'Bruker SMART'
_computing_data_collection 'Bruker SMART'
_computing_data_reduction 'Bruker SAINT'
_computing_molecular_graphics 'Bruker SHELXTL'
_computing_publication_material 'Bruker SHELXTL'
_computing_structure_refinement 'Bruker SHELXTL'
_computing_structure_solution 'Bruker SHELXTL'
_diffrn_ambient_temperature 296(2)
_diffrn_measured_fraction_theta_full 0.995
_diffrn_measured_fraction_theta_max 0.995
_diffrn_measurement_device_type 'CCD area detector'
_diffrn_measurement_method 'phi and omega scans'
_diffrn_radiation_monochromator graphite
_diffrn_radiation_source 'fine-focus sealed tube'
_diffrn_radiation_type MoK\a
_diffrn_radiation_wavelength 0.71073
_diffrn_reflns_av_R_equivalents 0.0393
_diffrn_reflns_av_sigmaI/netI 0.0471
_diffrn_reflns_limit_h_max 9
_diffrn_reflns_limit_h_min -9
_diffrn_reflns_limit_k_max 19
_diffrn_reflns_limit_k_min -15
_diffrn_reflns_limit_l_max 19
_diffrn_reflns_limit_l_min -20
_diffrn_reflns_number 10375
_diffrn_reflns_theta_full 26.02
_diffrn_reflns_theta_max 26.02
_diffrn_reflns_theta_min 3.58
_exptl_absorpt_coefficient_mu 6.395
_exptl_absorpt_correction_T_max 0.7840
_exptl_absorpt_correction_T_min 0.3611
_exptl_absorpt_correction_type multi-scan
_exptl_absorpt_process_details SADABS
_exptl_crystal_colour colorless
_exptl_crystal_density_diffrn 2.446
_exptl_crystal_description needle
_exptl_crystal_F_000 1368
_exptl_crystal_size_max 0.20
_exptl_crystal_size_mid 0.04
_exptl_crystal_size_min 0.04
_refine_diff_density_max 0.784
_refine_diff_density_min -0.888
_refine_diff_density_rms 0.163
_refine_ls_extinction_method none
_refine_ls_goodness_of_fit_ref 1.005
_refine_ls_hydrogen_treatment mixed
_refine_ls_matrix_type full
_refine_ls_number_parameters 314
_refine_ls_number_reflns 3858
_refine_ls_number_restraints 36
_refine_ls_restrained_S_all 1.000
_refine_ls_R_factor_all 0.0365
_refine_ls_R_factor_gt 0.0267
_refine_ls_shift/su_max 0.002
_refine_ls_shift/su_mean 0.000
_refine_ls_structure_factor_coef Fsqd
_refine_ls_weighting_details 'calc w=1/[\s^2^(Fo^2^)+(0.0172P)^2^+0.0000P] where P=(Fo^2^+2Fc^2^)/3'
_refine_ls_weighting_scheme calc
_refine_ls_wR_factor_gt 0.0483
_refine_ls_wR_factor_ref 0.0512
_reflns_number_gt 3232
_reflns_number_total 3858
_reflns_threshold_expression >2sigma(I)
_cod_data_source_file ic302556r_si_002.cif
_cod_data_source_block 120310b_0m
_cod_database_code 4334304

loop_
_symmetry_equiv_pos_as_xyz
'x, y, z'
'-x, y+1/2, -z+1/2'
'-x, -y, -z'
'x, -y-1/2, z-1/2'

loop_
_atom_site_label
_atom_site_type_symbol
_atom_site_fract_x
_atom_site_fract_y
_atom_site_fract_z
_atom_site_U_iso_or_equiv
_atom_site_adp_type
_atom_site_occupancy
_atom_site_symmetry_multiplicity
_atom_site_calc_flag
_atom_site_refinement_flags
C1 C 0.7416(6) 0.1925(3) 0.5494(3) 0.0143(11) Uani 1 1 d .
C2 C 0.5999(6) 0.2352(3) 0.5947(3) 0.0145(11) Uani 1 1 d .
C3 C 0.6436(7) 0.2902(3) 0.6578(3) 0.0180(12) Uani 1 1 d .
H3A H 0.7602 0.3069 0.6711 0.022 Uiso 1 1 calc R
C4 C 0.5052(7) 0.3198(3) 0.7008(3) 0.0149(11) Uani 1 1 d .
C5 C 0.5447(7) 0.3672(3) 0.7790(3) 0.0179(12) Uani 1 1 d .
C6 C 0.3078(7) 0.2542(4) 0.6122(3) 0.0252(13) Uani 1 1 d .
H6A H 0.1905 0.2454 0.5932 0.030 Uiso 1 1 calc R
C7 C -0.2004(6) 0.0472(3) 0.6803(3) 0.0161(11) Uani 1 1 d .
C8 C -0.0426(7) 0.0882(3) 0.7266(3) 0.0165(11) Uani 1 1 d .
C9 C -0.0619(7) 0.1523(3) 0.7818(3) 0.0175(12) Uani 1 1 d .
H9A H -0.1729 0.1728 0.7926 0.021 Uiso 1 1 calc R
C10 C 0.0919(7) 0.1849(3) 0.8203(3) 0.0167(11) Uani 1 1 d .
C11 C 0.0897(7) 0.2610(3) 0.8769(3) 0.0184(12) Uani 1 1 d .
C12 C 0.2534(7) 0.0921(3) 0.7543(3) 0.0233(13) Uani 1 1 d .
H12A H 0.3641 0.0693 0.7460 0.028 Uiso 1 1 calc R
N1 N 0.4324(5) 0.2154(3) 0.5718(2) 0.0144(9) Uani 1 1 d .
N2 N 0.3359(5) 0.3034(3) 0.6763(3) 0.0236(11) Uani 1 1 d .
N3 N 0.1163(5) 0.0590(3) 0.7101(3) 0.0177(10) Uani 1 1 d .
N4 N 0.2504(5) 0.1532(3) 0.8085(3) 0.0243(11) Uani 1 1 d .
O1 O 0.6869(4) 0.1406(2) 0.4935(2) 0.0161(8) Uani 1 1 d .
O2 O 0.8976(4) 0.2071(2) 0.5712(2) 0.0294(10) Uani 1 1 d .
O3 O 0.6890(5) 0.4043(2) 0.7890(2) 0.0235(9) Uani 1 1 d .
O4 O 0.4284(5) 0.3626(2) 0.8282(2) 0.0311(10) Uani 1 1 d .
O5 O -0.1648(4) -0.0086(2) 0.6270(2) 0.0172(8) Uani 1 1 d .
O6 O -0.3498(5) 0.0710(2) 0.6937(2) 0.0257(9) Uani 1 1 d .
O7 O -0.0422(5) 0.3107(2) 0.8667(2) 0.0313(10) Uani 1 1 d .
O8 O 0.2168(5) 0.2705(2) 0.9273(2) 0.0204(8) Uani 1 1 d .
O9 O 0.0924(5) 0.0755(2) 0.5130(2) 0.0123(8) Uani 1 1 d .
O10 O 0.4200(5) 0.0090(2) 0.5725(2) 0.0119(8) Uani 1 1 d .
Eu1 Eu 0.37389(3) 0.102260(15) 0.459947(15) 0.00903(7) Uani 1 1 d .
Eu2 Eu 0.13348(3) -0.050509(15) 0.594338(14) 0.00921(7) Uani 1 1 d .
O11 O -0.37(3) 0.150(11) 0.908(10) 1.39(11) Uani 0.80 1 d PU
O12 O 0.92(5) 0.43(2) 0.66(2) 1.6(2) Uani 0.50 1 d PU
O13 O -0.33(4) -0.04(2) 1.01(2) 1.35(18) Uani 0.50 1 d PU
O14 O -0.14(5) 0.04(2) 0.931(17) 1.5(2) Uani 0.50 1 d PU
O15 O -0.28(6) -0.20(3) 1.02(3) 1.8(2) Uani 0.50 1 d PU
O16 O -0.38(6) -0.03(2) 0.86(2) 0.9(2) Uani 0.20 1 d PU
H9 H 0.072(8) 0.106(4) 0.531(4) 0.018(14) Uiso 1 1 d .
H10 H 0.458(7) 0.033(3) 0.605(3) 0.018(14) Uiso 1 1 d .

loop_
_atom_site_aniso_label
_atom_site_aniso_U_11
_atom_site_aniso_U_22
_atom_site_aniso_U_33
_atom_site_aniso_U_23
_atom_site_aniso_U_13
_atom_site_aniso_U_12
C1 0.011(3) 0.016(3) 0.017(3) -0.003(2) 0.001(2) 0.002(2)
C2 0.016(3) 0.015(3) 0.013(3) -0.003(2) 0.003(2) 0.001(2)
C3 0.013(3) 0.015(3) 0.025(3) -0.005(2) 0.002(2) -0.003(2)
C4 0.020(3) 0.013(3) 0.012(3) -0.003(2) 0.002(2) 0.000(2)
C5 0.028(3) 0.015(3) 0.011(3) -0.002(2) -0.001(2) 0.004(2)
C6 0.008(3) 0.036(4) 0.031(3) -0.016(3) -0.002(2) -0.002(2)
C7 0.010(3) 0.024(3) 0.015(3) -0.004(2) 0.000(2) 0.004(2)
C8 0.016(3) 0.017(3) 0.017(3) -0.002(2) 0.001(2) 0.003(2)
C9 0.011(3) 0.020(3) 0.022(3) -0.005(2) 0.002(2) 0.004(2)
C10 0.017(3) 0.018(3) 0.015(3) -0.002(2) -0.001(2) 0.000(2)
C11 0.018(3) 0.015(3) 0.022(3) -0.005(2) 0.003(2) -0.002(2)
C12 0.014(3) 0.026(3) 0.029(3) -0.014(3) -0.002(2) 0.004(2)
N1 0.013(2) 0.018(2) 0.013(2) -0.0084(18) 0.0037(18) 0.0010(18)
N2 0.014(2) 0.031(3) 0.026(3) -0.015(2) 0.005(2) -0.004(2)
N3 0.008(2) 0.024(3) 0.020(3) -0.007(2) -0.0003(18) -0.0020(18)
N4 0.012(2) 0.028(3) 0.032(3) -0.014(2) -0.003(2) 0.003(2)
O1 0.0103(18) 0.0186(19) 0.019(2) -0.0094(15) 0.0019(15) -0.0032(15)
O2 0.0087(19) 0.037(2) 0.043(3) -0.023(2) 0.0033(18) -0.0002(17)
O3 0.016(2) 0.033(2) 0.021(2) -0.0111(17) -0.0040(16) -0.0012(17)
O4 0.042(3) 0.032(2) 0.022(2) -0.0152(18) 0.017(2) -0.0135(19)
O5 0.0145(19) 0.0193(19) 0.019(2) -0.0096(16) 0.0054(15) -0.0010(15)
O6 0.0106(19) 0.037(2) 0.029(2) -0.0181(18) -0.0009(16) 0.0011(16)
O7 0.035(2) 0.023(2) 0.034(3) -0.0147(18) -0.0064(19) 0.0136(19)
O8 0.020(2) 0.018(2) 0.022(2) -0.0043(16) 0.0014(17) -0.0046(16)
O9 0.0099(18) 0.015(2) 0.012(2) -0.0037(16) 0.0024(15) 0.0008(16)
O10 0.0098(18) 0.0154(19) 0.010(2) -0.0052(16) -0.0009(15) -0.0016(15)
Eu1 0.00782(12) 0.01036(13) 0.00893(13) 0.00084(10) 0.00073(9) 0.00025(10)
Eu2 0.00777(12) 0.01070(13) 0.00912(13) 0.00062(10) 0.00048(9) 0.00001(10)
O11 1.39(11) 1.39(11) 1.39(11) 0.000(10) 0.107(13) 0.000(10)
O12 1.6(2) 1.6(2) 1.6(2) 0.000(10) 0.124(19) 0.000(10)
O13 1.35(18) 1.35(18) 1.35(18) 0.000(10) 0.104(17) 0.000(10)
O14 1.5(2) 1.5(2) 1.5(2) 0.000(10) 0.11(2) 0.000(10)
O15 1.8(2) 1.8(2) 1.8(2) 0.000(10) 0.14(2) 0.000(10)
O16 0.9(2) 0.9(2) 0.9(2) 0.000(10) 0.072(19) 0.000(10)

loop_
_atom_type_symbol
_atom_type_description
_atom_type_scat_dispersion_real
_atom_type_scat_dispersion_imag
_atom_type_scat_source
C C 0.0033 0.0016 'International Tables Vol C Tables 4.2.6.8 and 6.1.1.4'
H H 0.0000 0.0000 'International Tables Vol C Tables 4.2.6.8 and 6.1.1.4'
N N 0.0061 0.0033 'International Tables Vol C Tables 4.2.6.8 and 6.1.1.4'
O O 0.0106 0.0060 'International Tables Vol C Tables 4.2.6.8 and 6.1.1.4'
Eu Eu -0.1578 3.6682 'International Tables Vol C Tables 4.2.6.8 and 6.1.1.4'

loop_
_geom_angle_atom_site_label_1
_geom_angle_atom_site_label_2
_geom_angle_atom_site_label_3
_geom_angle
_geom_angle_site_symmetry_1
_geom_angle_site_symmetry_3
O2 C1 O1 125.5(4) . .
O2 C1 C2 118.2(4) . .
O1 C1 C2 116.2(4) . .
N1 C2 C3 122.0(4) . .
N1 C2 C1 116.8(4) . .
C3 C2 C1 121.2(4) . .
C2 C3 C4 117.0(5) . .
C2 C3 H3A 121.5 . .
C4 C3 H3A 121.5 . .
N2 C4 C3 121.3(5) . .
N2 C4 C5 118.6(4) . .
C3 C4 C5 120.1(5) . .
O3 C5 O4 126.7(5) . .
O3 C5 C4 117.4(4) . .
O4 C5 C4 115.9(5) . .
N2 C6 N1 126.4(5) . .
N2 C6 H6A 116.8 . .
N1 C6 H6A 116.8 . .
O6 C7 O5 125.2(5) . .
O6 C7 C8 118.7(4) . .
O5 C7 C8 116.0(4) . .
N3 C8 C9 122.0(5) . .
N3 C8 C7 116.0(4) . .
C9 C8 C7 121.9(4) . .
C8 C9 C10 116.7(5) . .
C8 C9 H9A 121.6 . .
C10 C9 H9A 121.6 . .
N4 C10 C9 122.3(5) . .
N4 C10 C11 115.9(5) . .
C9 C10 C11 121.8(4) . .
O8 C11 O7 125.5(5) . .
O8 C11 C10 118.2(5) . .
O7 C11 C10 116.3(5) . .
O8 C11 Eu1 34.9(2) . 4_566
O7 C11 Eu1 98.3(3) . 4_566
C10 C11 Eu1 137.5(3) . 4_566
N4 C12 N3 127.5(5) . .
N4 C12 H12A 116.3 . .
N3 C12 H12A 116.3 . .
C2 N1 C6 116.2(4) . .
C2 N1 Eu1 118.2(3) . .
C6 N1 Eu1 125.6(3) . .
C6 N2 C4 116.6(4) . .
C12 N3 C8 115.5(4) . .
C12 N3 Eu2 126.0(3) . .
C8 N3 Eu2 118.5(3) . .
C12 N4 C10 115.8(5) . .
C1 O1 Eu1 124.7(3) . .
C1 O1 Eu2 128.5(3) . 3_656
Eu1 O1 Eu2 106.64(12) . 3_656
C5 O3 Eu2 133.2(3) . 2_656
C5 O4 Eu1 142.1(4) . 4_566
C7 O5 Eu2 125.4(3) . .
C7 O5 Eu1 129.2(3) . 3_556
Eu2 O5 Eu1 105.36(12) . 3_556
C11 O7 Eu2 139.8(4) . 2_556
C11 O8 O15 120(10) . 3_557
C11 O8 Eu1 127.6(3) . 4_566
O15 O8 Eu1 112(10) 3_557 4_566
Eu2 O9 Eu1 105.73(14) . .
Eu2 O9 Eu2 110.01(14) . 3_556
Eu1 O9 Eu2 110.55(14) . 3_556
Eu2 O9 H9 114(7) . .
Eu1 O9 H9 109(6) . .
Eu2 O9 H9 108(7) 3_556 .
Eu1 O10 Eu2 106.00(14) . .
Eu1 O10 Eu1 108.58(13) . 3_656
Eu2 O10 Eu1 111.14(14) . 3_656
Eu1 O10 H10 107(5) . .
Eu2 O10 H10 114(5) . .
Eu1 O10 H10 109(5) 3_656 .
O4 Eu1 O8 72.95(12) 4_565 4_565
O4 Eu1 O10 149.49(12) 4_565 .
O8 Eu1 O10 137.56(12) 4_565 .
O4 Eu1 O9 127.87(14) 4_565 .
O8 Eu1 O9 77.62(12) 4_565 .
O10 Eu1 O9 71.54(12) . .
O4 Eu1 O10 78.10(12) 4_565 3_656
O8 Eu1 O10 150.92(12) 4_565 3_656
O10 Eu1 O10 71.42(13) . 3_656
O9 Eu1 O10 124.22(12) . 3_656
O4 Eu1 O1 85.43(13) 4_565 .
O8 Eu1 O1 107.90(12) 4_565 .
O10 Eu1 O1 83.63(12) . .
O9 Eu1 O1 145.17(12) . .
O10 Eu1 O1 66.44(11) 3_656 .
O4 Eu1 O5 75.12(13) 4_565 3_556
O8 Eu1 O5 94.08(12) 4_565 3_556
O10 Eu1 O5 98.48(12) . 3_556
O9 Eu1 O5 65.08(11) . 3_556
O10 Eu1 O5 81.00(11) 3_656 3_556
O1 Eu1 O5 144.95(10) . 3_556
O4 Eu1 N1 119.24(14) 4_565 .
O8 Eu1 N1 69.36(13) 4_565 .
O10 Eu1 N1 80.76(12) . .
O9 Eu1 N1 87.63(12) . .
O10 Eu1 N1 124.99(13) 3_656 .
O1 Eu1 N1 64.03(11) . .
O5 Eu1 N1 151.00(11) 3_556 .
O4 Eu1 C11 66.69(13) 4_565 4_565
O8 Eu1 C11 17.49(13) 4_565 4_565
O10 Eu1 C11 141.90(12) . 4_565
O9 Eu1 C11 72.33(13) . 4_565
O10 Eu1 C11 142.01(12) 3_656 4_565
O1 Eu1 C11 121.91(12) . 4_565
O5 Eu1 C11 76.72(12) 3_556 4_565
N1 Eu1 C11 86.10(13) . 4_565
O4 Eu1 Eu2 145.61(10) 4_565 .
O8 Eu1 Eu2 113.92(8) 4_565 .
O10 Eu1 Eu2 37.29(8) . .
O9 Eu1 Eu2 37.03(9) . .
O10 Eu1 Eu2 91.67(8) 3_656 .
O1 Eu1 Eu2 120.65(8) . .
O5 Eu1 Eu2 70.86(8) 3_556 .
N1 Eu1 Eu2 93.63(9) . .
C11 Eu1 Eu2 109.17(9) 4_565 .
O4 Eu1 Eu1 113.44(9) 4_565 3_656
O8 Eu1 Eu1 173.33(9) 4_565 3_656
O10 Eu1 Eu1 36.07(8) . 3_656
O9 Eu1 Eu1 98.97(9) . 3_656
O10 Eu1 Eu1 35.35(8) 3_656 3_656
O1 Eu1 Eu1 71.58(8) . 3_656
O5 Eu1 Eu1 89.59(8) 3_556 3_656
N1 Eu1 Eu1 104.96(9) . 3_656
C11 Eu1 Eu1 165.89(9) 4_565 3_656
Eu2 Eu1 Eu1 62.125(9) . 3_656
O4 Eu1 Eu2 94.07(10) 4_565 3_556
O8 Eu1 Eu2 69.84(9) 4_565 3_556
O10 Eu1 Eu2 97.86(8) . 3_556
O9 Eu1 Eu2 34.77(9) . 3_556
O10 Eu1 Eu2 115.65(8) 3_656 3_556
O1 Eu1 Eu2 177.71(8) . 3_556
O5 Eu1 Eu2 36.65(7) 3_556 3_556
N1 Eu1 Eu2 114.44(9) . 3_556
C11 Eu1 Eu2 55.93(9) 4_565 3_556
Eu2 Eu1 Eu2 60.719(8) . 3_556
Eu1 Eu1 Eu2 110.632(11) 3_656 3_556
O4 Eu1 H9 129.5(14) 4_565 .
O8 Eu1 H9 69.5(13) 4_565 .
O10 Eu1 H9 74.9(14) . .
O9 Eu1 H9 12.0(12) . .
O10 Eu1 H9 134.9(12) 3_656 .
O1 Eu1 H9 137.7(14) . .
O5 Eu1 H9 75.2(13) 3_556 .
N1 Eu1 H9 76.7(13) . .
C11 Eu1 H9 67.3(14) 4_565 .
Eu2 Eu1 H9 44.5(13) . .
Eu1 Eu1 H9 106.2(13) 3_656 .
Eu2 Eu1 H9 41.6(14) 3_556 .
O4 Eu1 H10 153.9(12) 4_565 .
O8 Eu1 H10 128.9(11) 4_565 .
O10 Eu1 H10 14.5(11) . .
O9 Eu1 H10 75.7(12) . .
O10 Eu1 H10 78.6(12) 3_656 .
O1 Eu1 H10 74.6(12) . .
O5 Eu1 H10 112.4(11) 3_556 .
N1 Eu1 H10 66.7(11) . .
C11 Eu1 H10 138.5(12) 4_565 .
Eu2 Eu1 H10 46.5(12) . .
Eu1 Eu1 H10 44.5(11) 3_656 .
Eu2 Eu1 H10 106.5(12) 3_556 .
H9 Eu1 H10 76.0(19) . .
O7 Eu2 O3 70.44(13) 2_546 2_646
O7 Eu2 O9 150.94(13) 2_546 .
O3 Eu2 O9 138.18(13) 2_646 .
O7 Eu2 O9 81.48(13) 2_546 3_556
O3 Eu2 O9 151.82(13) 2_646 3_556
O9 Eu2 O9 69.99(15) . 3_556
O7 Eu2 O10 132.47(13) 2_546 .
O3 Eu2 O10 77.34(12) 2_646 .
O9 Eu2 O10 71.18(12) . .
O9 Eu2 O10 122.93(12) 3_556 .
O7 Eu2 O5 83.66(13) 2_546 .
O3 Eu2 O5 111.57(12) 2_646 .
O9 Eu2 O5 79.97(12) . .
O9 Eu2 O5 66.19(12) 3_556 .
O10 Eu2 O5 141.73(12) . .
O7 Eu2 O1 80.35(12) 2_546 3_656
O3 Eu2 O1 90.88(12) 2_646 3_656
O9 Eu2 O1 100.41(12) . 3_656
O9 Eu2 O1 81.94(11) 3_556 3_656
O10 Eu2 O1 65.94(11) . 3_656
O5 Eu2 O1 146.10(11) . 3_656
O7 Eu2 N3 111.30(14) 2_546 .
O3 Eu2 N3 69.07(13) 2_646 .
O9 Eu2 N3 82.56(13) . .
O9 Eu2 N3 126.02(12) 3_556 .
O10 Eu2 N3 87.54(12) . .
O5 Eu2 N3 63.79(12) . .
O1 Eu2 N3 150.12(12) 3_656 .
O7 Eu2 Eu1 152.64(10) 2_546 .
O3 Eu2 Eu1 113.52(8) 2_646 .
O9 Eu2 Eu1 37.24(9) . .
O9 Eu2 Eu1 90.38(9) 3_556 .
O10 Eu2 Eu1 36.71(9) . .
O5 Eu2 Eu1 116.88(8) . .
O1 Eu2 Eu1 72.64(8) 3_656 .
N3 Eu2 Eu1 94.65(9) . .
O7 Eu2 Eu2 116.16(10) 2_546 3_556
O3 Eu2 Eu2 173.31(9) 2_646 3_556
O9 Eu2 Eu2 35.14(9) . 3_556
O9 Eu2 Eu2 34.85(9) 3_556 3_556
O10 Eu2 Eu2 97.86(9) . 3_556
O5 Eu2 Eu2 69.32(8) . 3_556
O1 Eu2 Eu2 91.37(8) 3_656 3_556
N3 Eu2 Eu2 106.35(10) . 3_556
Eu1 Eu2 Eu2 61.304(9) . 3_556
O7 Eu2 Eu1 65.16(10) 2_546 3_556
O3 Eu2 Eu1 127.00(8) 2_646 3_556
O9 Eu2 Eu1 87.50(9) . 3_556
O9 Eu2 Eu1 34.68(9) 3_556 3_556
O10 Eu2 Eu1 155.63(9) . 3_556
O5 Eu2 Eu1 37.99(8) . 3_556
O1 Eu2 Eu1 108.19(7) 3_656 3_556
N3 Eu2 Eu1 101.62(9) . 3_556
Eu1 Eu2 Eu1 119.281(8) . 3_556
Eu2 Eu2 Eu1 57.978(7) 3_556 3_556
O7 Eu2 Eu1 100.07(10) 2_546 3_656
O3 Eu2 Eu1 69.40(8) 2_646 3_656
O9 Eu2 Eu1 96.88(9) . 3_656
O9 Eu2 Eu1 114.83(8) 3_556 3_656
O10 Eu2 Eu1 34.51(8) . 3_656
O5 Eu2 Eu1 176.21(8) . 3_656
O1 Eu2 Eu1 36.33(7) 3_656 3_656
N3 Eu2 Eu1 113.88(9) . 3_656
Eu1 Eu2 Eu1 59.818(8) . 3_656
Eu2 Eu2 Eu1 109.271(11) 3_556 3_656
Eu1 Eu2 Eu1 144.498(10) 3_556 3_656
O7 Eu2 H9 152.8(14) 2_546 .
O3 Eu2 H9 131.4(14) 2_646 .
O9 Eu2 H9 11.4(12) . .
O9 Eu2 H9 76.2(14) 3_556 .
O10 Eu2 H9 73.8(13) . .
O5 Eu2 H9 73.3(13) . .
O1 Eu2 H9 111.2(12) 3_656 .
N3 Eu2 H9 71.4(12) . .
Eu1 Eu2 H9 43.8(13) . .
Eu2 Eu2 H9 42.1(13) 3_556 .
Eu1 Eu2 H9 87.7(14) 3_556 .
Eu1 Eu2 H9 103.2(13) 3_656 .
O7 Eu2 H10 133.4(12) 2_546 .
O3 Eu2 H10 69.4(12) 2_646 .
O9 Eu2 H10 74.0(12) . .
O9 Eu2 H10 134.0(12) 3_556 .
O10 Eu2 H10 13.3(11) . .
O5 Eu2 H10 133.3(11) . .
O1 Eu2 H10 77.5(11) 3_656 .
N3 Eu2 H10 74.8(11) . .
Eu1 Eu2 H10 44.3(12) . .
Eu2 Eu2 H10 104.9(12) 3_556 .
Eu1 Eu2 H10 161.4(12) 3_556 .
Eu1 Eu2 H10 43.2(11) 3_656 .
H9 Eu2 H10 73.8(18) . .

loop_
_geom_bond_atom_site_label_1
_geom_bond_atom_site_label_2
_geom_bond_distance
_geom_bond_site_symmetry_2
C1 O2 1.230(6) .
C1 O1 1.281(6) .
C1 C2 1.513(6) .
C2 N1 1.333(6) .
C2 C3 1.380(7) .
C3 C4 1.394(6) .
C3 H3A 0.9300 .
C4 N2 1.340(6) .
C4 C5 1.511(7) .
C5 O3 1.236(6) .
C5 O4 1.253(6) .
C6 N2 1.322(6) .
C6 N1 1.345(6) .
C6 H6A 0.9300 .
C7 O6 1.228(6) .
C7 O5 1.288(6) .
C7 C8 1.514(7) .
C8 N3 1.335(6) .
C8 C9 1.375(7) .
C9 C10 1.383(7) .
C9 H9A 0.9300 .
C10 N4 1.326(6) .
C10 C11 1.518(7) .
C11 O8 1.238(6) .
C11 O7 1.265(6) .
C11 Eu1 3.263(5) 4_566
C12 N4 1.317(6) .
C12 N3 1.331(6) .
C12 H12A 0.9300 .
N1 Eu1 2.583(4) .
N3 Eu2 2.591(4) .
O1 Eu1 2.467(3) .
O1 Eu2 2.507(3) 3_656
O3 Eu2 2.386(4) 2_656
O4 Eu1 2.335(3) 4_566
O5 Eu2 2.453(3) .
O5 Eu1 2.529(3) 3_556
O7 Eu2 2.378(4) 2_556
O8 O15 1.5(4) 3_557
O8 Eu1 2.355(3) 4_566
O9 Eu2 2.396(4) .
O9 Eu1 2.407(4) .
O9 Eu2 2.413(4) 3_556
O9 H9 0.58(5) .
O10 Eu1 2.381(4) .
O10 Eu2 2.414(3) .
O10 Eu1 2.423(3) 3_656
O10 H10 0.70(5) .
Eu1 O4 2.335(3) 4_565
Eu1 O8 2.355(3) 4_565
Eu1 O10 2.423(3) 3_656
Eu1 O5 2.529(3) 3_556
Eu1 C11 3.263(5) 4_565
Eu1 Eu2 3.8292(4) .
Eu1 Eu1 3.9008(6) 3_656
Eu1 Eu2 3.9617(5) 3_556
Eu1 H9 2.65(6) .
Eu1 H10 2.68(6) .
Eu2 O7 2.378(4) 2_546
Eu2 O3 2.386(4) 2_646
Eu2 O9 2.413(4) 3_556
Eu2 O1 2.507(3) 3_656
Eu2 Eu2 3.9393(6) 3_556
Eu2 Eu1 3.9617(5) 3_556
Eu2 Eu1 3.9889(5) 3_656
Eu2 H9 2.68(6) .
Eu2 H10 2.78(5) .
O15 O8 1.5(4) 3_557
